data_2218938
loop_
_publ_author_name
'Wen, Xiao-Chun'

_publ_section_title
;
 3-Cyanoanilinium chloride
;
_journal_coeditor_code CI2624
_journal_issue 8
_journal_name_full 'Acta Crystallographica Section E'
_journal_page_first o1462
_journal_paper_doi 10.1107/S1600536808020485
_journal_volume 64
_journal_year 2008
_chemical_formula_iupac 'C7 H7 N2 +, Cl -'
_chemical_formula_moiety 'C7 H7 N2 +, Cl -'
_chemical_formula_sum 'C7 H7 Cl N2'
_chemical_formula_weight 154.60
_chemical_name_systematic
;
3-Cyanoanilinium chloride
;
_space_group_IT_number 2
_symmetry_cell_setting triclinic
_symmetry_space_group_name_Hall '-P 1'
_symmetry_space_group_name_H-M 'P -1'
_atom_sites_solution_hydrogens geom
_atom_sites_solution_primary direct
_atom_sites_solution_secondary difmap
_audit_creation_method SHELXL-97
_cell_angle_alpha 93.37(5)
_cell_angle_beta 96.201(19)
_cell_angle_gamma 96.22(4)
_cell_formula_units_Z 2
_cell_length_a 4.663(3)
_cell_length_b 6.074(5)
_cell_length_c 13.212(9)
_cell_measurement_reflns_used 1678
_cell_measurement_temperature 298(2)
_cell_measurement_theta_max 24.39
_cell_measurement_theta_min 2.34
_cell_volume 368.9(5)
_computing_cell_refinement 'CrystalClear (Rigaku, 2005)'
_computing_data_collection 'CrystalClear (Rigaku, 2005)'
_computing_data_reduction 'CrystalClear (Rigaku, 2005)'
_computing_molecular_graphics 'SHELXTL (Sheldrick, 2008)'
_computing_publication_material 'SHELXTL (Sheldrick, 2008)'
_computing_structure_refinement 'SHELXL97 (Sheldrick, 2008)'
_computing_structure_solution 'SHELXS97 (Sheldrick, 2008)'
_diffrn_ambient_temperature 298(2)
_diffrn_detector_area_resol_mean 13.6612
_diffrn_measured_fraction_theta_full 0.981
_diffrn_measured_fraction_theta_max 0.957
_diffrn_measurement_device_type 'Rigaku Mercury2'
_diffrn_measurement_method \w
_diffrn_radiation_monochromator graphite
_diffrn_radiation_source 'fine-focus sealed tube'
_diffrn_radiation_type MoK\a
_diffrn_radiation_wavelength 0.71073
_diffrn_reflns_av_R_equivalents 0.0214
_diffrn_reflns_av_sigmaI/netI 0.0337
_diffrn_reflns_limit_h_max 6
_diffrn_reflns_limit_h_min -6
_diffrn_reflns_limit_k_max 5
_diffrn_reflns_limit_k_min -7
_diffrn_reflns_limit_l_max 17
_diffrn_reflns_limit_l_min -16
_diffrn_reflns_number 2486
_diffrn_reflns_theta_full 25.00
_diffrn_reflns_theta_max 27.48
_diffrn_reflns_theta_min 3.11
_diffrn_standards_number 0
_exptl_absorpt_coefficient_mu 0.435
_exptl_absorpt_correction_T_max 0.917
_exptl_absorpt_correction_T_min 0.901
_exptl_absorpt_correction_type multi-scan
_exptl_absorpt_process_details '(CrystalClear; Rigaku, 2005)'
_exptl_crystal_colour Colourless
_exptl_crystal_density_diffrn 1.392
_exptl_crystal_density_method 'not measured'
_exptl_crystal_description Block
_exptl_crystal_F_000 160
_exptl_crystal_size_max 0.25
_exptl_crystal_size_mid 0.18
_exptl_crystal_size_min 0.18
_refine_diff_density_max 0.521
_refine_diff_density_min -0.523
_refine_ls_extinction_method none
_refine_ls_goodness_of_fit_ref 1.068
_refine_ls_hydrogen_treatment constr
_refine_ls_matrix_type full
_refine_ls_number_parameters 91
_refine_ls_number_reflns 1618
_refine_ls_number_restraints 0
_refine_ls_restrained_S_all 1.068
_refine_ls_R_factor_all 0.0635
_refine_ls_R_factor_gt 0.0523
_refine_ls_shift/su_max 0.001
_refine_ls_shift/su_mean 0.000
_refine_ls_structure_factor_coef Fsqd
_refine_ls_weighting_details 'calc w=1/[\s^2^(Fo^2^)+(0.0787P)^2^+0.2472P] where P=(Fo^2^+2Fc^2^)/3'
_refine_ls_weighting_scheme calc
_refine_ls_wR_factor_gt 0.1442
_refine_ls_wR_factor_ref 0.1568
_reflns_number_gt 1342
_reflns_number_total 1618
_reflns_threshold_expression I>2\s(I)
_cod_data_source_file ci2624.cif
_cod_data_source_block I
_cod_database_code 2218938
_cod_database_fobs_code 2218938

loop_
_symmetry_equiv_pos_as_xyz
'x, y, z'
'-x, -y, -z'

loop_
_atom_site_type_symbol
_atom_site_label
_atom_site_fract_x
_atom_site_fract_y
_atom_site_fract_z
_atom_site_U_iso_or_equiv
_atom_site_adp_type
_atom_site_calc_flag
_atom_site_refinement_flags
_atom_site_occupancy
Cl Cl1 0.38158(16) 0.25924(11) 0.07001(5) 0.0414(3) Uani d . 1
C C1 0.0572(5) 0.7649(4) 0.19904(18) 0.0302(5) Uani d . 1
N N2 0.1472(5) 0.7573(4) 0.09653(16) 0.0377(6) Uani d . 1
H H9A 0.0747 0.8643 0.0622 0.057 Uiso calc R 1
H H9B 0.0816 0.6259 0.0641 0.057 Uiso calc R 1
H H9C 0.3402 0.7770 0.1008 0.057 Uiso calc R 1
C C3 -0.1968(5) 0.9320(4) 0.3237(2) 0.0329(6) Uani d . 1
C C7 -0.3747(6) 1.0962(5) 0.3564(2) 0.0391(6) Uani d . 1
C C6 0.1466(6) 0.6149(5) 0.2669(2) 0.0374(6) Uani d . 1
H H6A 0.2625 0.5081 0.2475 0.045 Uiso calc R 1
N N1 -0.5144(6) 1.2233(5) 0.3856(2) 0.0545(7) Uani d . 1
C C4 -0.1099(6) 0.7815(5) 0.3928(2) 0.0395(6) Uani d . 1
H H4A -0.1675 0.7865 0.4580 0.047 Uiso calc R 1
C C2 -0.1148(5) 0.9263(4) 0.2256(2) 0.0322(6) Uani d . 1
H H2A -0.1732 1.0271 0.1794 0.039 Uiso calc R 1
C C5 0.0624(7) 0.6251(5) 0.3633(2) 0.0443(7) Uani d . 1
H H5A 0.1229 0.5248 0.4094 0.053 Uiso calc R 1

loop_
_atom_site_aniso_label
_atom_site_aniso_U_11
_atom_site_aniso_U_22
_atom_site_aniso_U_33
_atom_site_aniso_U_12
_atom_site_aniso_U_13
_atom_site_aniso_U_23
Cl1 0.0519(5) 0.0373(4) 0.0395(4) 0.0155(3) 0.0126(3) 0.0062(3)
C1 0.0334(12) 0.0304(13) 0.0285(12) 0.0073(10) 0.0074(10) 0.0027(9)
N2 0.0446(13) 0.0398(13) 0.0324(12) 0.0139(10) 0.0107(10) 0.0040(9)
C3 0.0308(12) 0.0338(14) 0.0360(13) 0.0102(10) 0.0063(10) 0.0020(10)
C7 0.0404(14) 0.0421(16) 0.0380(14) 0.0140(12) 0.0093(12) 0.0045(11)
C6 0.0442(15) 0.0333(14) 0.0388(14) 0.0165(11) 0.0094(11) 0.0065(11)
N1 0.0597(17) 0.0551(17) 0.0558(17) 0.0274(14) 0.0191(14) 0.0036(13)
C4 0.0491(16) 0.0429(16) 0.0307(13) 0.0136(12) 0.0130(12) 0.0063(11)
C2 0.0325(13) 0.0316(13) 0.0346(13) 0.0099(10) 0.0048(10) 0.0062(10)
C5 0.0577(18) 0.0420(17) 0.0398(15) 0.0216(13) 0.0132(13) 0.0154(12)

loop_
_atom_type_symbol
_atom_type_description
_atom_type_scat_dispersion_real
_atom_type_scat_dispersion_imag
_atom_type_scat_source
C C 0.0033 0.0016 'International Tables Vol C Tables 4.2.6.8 and 6.1.1.4'
H H 0.0000 0.0000 'International Tables Vol C Tables 4.2.6.8 and 6.1.1.4'
N N 0.0061 0.0033 'International Tables Vol C Tables 4.2.6.8 and 6.1.1.4'
Cl Cl 0.1484 0.1585 'International Tables Vol C Tables 4.2.6.8 and 6.1.1.4'

loop_
_geom_angle_atom_site_label_1
_geom_angle_atom_site_label_2
_geom_angle_atom_site_label_3
_geom_angle
C6 C1 C2 121.9(2)
C6 C1 N2 119.8(2)
C2 C1 N2 118.3(2)
C1 N2 H9A 109.5
C1 N2 H9B 109.5
H9A N2 H9B 109.5
C1 N2 H9C 109.5
H9A N2 H9C 109.5
H9B N2 H9C 109.5
C4 C3 C2 121.3(2)
C4 C3 C7 118.2(2)
C2 C3 C7 120.4(2)
N1 C7 C3 177.6(3)
C5 C6 C1 119.2(2)
C5 C6 H6A 120.4
C1 C6 H6A 120.4
C5 C4 C3 119.1(2)
C5 C4 H4A 120.4
C3 C4 H4A 120.4
C1 C2 C3 117.5(2)
C1 C2 H2A 121.2
C3 C2 H2A 121.2
C6 C5 C4 121.0(2)
C6 C5 H5A 119.5
C4 C5 H5A 119.5

loop_
_geom_bond_atom_site_label_1
_geom_bond_atom_site_label_2
_geom_bond_distance
C1 C6 1.380(4)
C1 C2 1.385(3)
C1 N2 1.460(3)
N2 H9A 0.89
N2 H9B 0.89
N2 H9C 0.89
C3 C4 1.390(4)
C3 C2 1.391(4)
C3 C7 1.440(4)
C7 N1 1.139(4)
C6 C5 1.374(4)
C6 H6A 0.93
C4 C5 1.374(4)
C4 H4A 0.93
C2 H2A 0.93
C5 H5A 0.93

loop_
_geom_hbond_atom_site_label_D
_geom_hbond_atom_site_label_H
_geom_hbond_atom_site_label_A
_geom_hbond_site_symmetry_A
_geom_hbond_distance_DH
_geom_hbond_distance_HA
_geom_hbond_distance_DA
_geom_hbond_angle_DHA
N2 H9A Cl1 2_565 0.89 2.61 3.111(3) 116
N2 H9A Cl1 1_565 0.89 2.65 3.178(3) 119
N2 H9C Cl1 2_665 0.89 2.73 3.278(3) 121
N2 H9B Cl1 . 0.89 2.76 3.338(3) 124

loop_
_geom_torsion_atom_site_label_1
_geom_torsion_atom_site_label_2
_geom_torsion_atom_site_label_3
_geom_torsion_atom_site_label_4
_geom_torsion
C2 C1 C6 C5 0.2(4)
N2 C1 C6 C5 179.4(3)
C2 C3 C4 C5 0.5(4)
C7 C3 C4 C5 -179.3(3)
C6 C1 C2 C3 -0.3(4)
N2 C1 C2 C3 -179.6(2)
C4 C3 C2 C1 0.0(4)
C7 C3 C2 C1 179.8(2)
C1 C6 C5 C4 0.3(5)
C3 C4 C5 C6 -0.6(5)

loop_
_cod_related_entry_id
_cod_related_entry_database
_cod_related_entry_code
1 ChemSpider 23940919
